data_9007622
loop_
_publ_author_name
'Schlenker, J. L.'
'Pluth, J. J.'
'Smith, J. V.'

_publ_section_title
;Refinement of the crystal structure of brewsterite,
 Ba0.5Sr1.5Al4Si12O32*10H2O
;
_journal_name_full 'Acta Crystallographica, Section B'
_journal_page_first 2907
_journal_page_last 2910
_journal_paper_doi 10.1107/S0567740877009765
_journal_volume 33
_journal_year 1977
_chemical_formula_sum 'Al2 Ba0.24 H10 K0.01 O21 Si6 Sr0.71'
_chemical_name_mineral Brewsterite-Sr
_space_group_IT_number 11
_symmetry_space_group_name_Hall '-P 2yb'
_symmetry_space_group_name_H-M 'P 1 21/m 1'
_cell_angle_alpha 90
_cell_angle_beta 94.54
_cell_angle_gamma 90
_cell_formula_units_Z 2
_cell_length_a 6.793
_cell_length_b 17.573
_cell_length_c 7.759
_cell_volume 923.312
_database_code_amcsd 0009605
_exptl_crystal_density_diffrn 2.389
_cod_original_formula_sum 'Sr.71 Ba.24 K.01 Al2 Si6 O21 H10'
_cod_database_code 9007622

loop_
_symmetry_equiv_pos_as_xyz
x,y,z
x,1/2-y,z
-x,1/2+y,-z
-x,-y,-z

loop_
_atom_site_aniso_label
_atom_site_aniso_U_11
_atom_site_aniso_U_22
_atom_site_aniso_U_33
_atom_site_aniso_U_12
_atom_site_aniso_U_13
_atom_site_aniso_U_23
Sr 0.01858 0.01408 0.01273 0.00000 0.00133 0.00000
Ba 0.01858 0.01408 0.01273 0.00000 0.00133 0.00000
K 0.01858 0.01408 0.01273 0.00000 0.00133 0.00000
Al(A) 0.01254 0.02034 0.00879 0.00060 0.00053 0.00000
Si(A) 0.01254 0.02034 0.00879 0.00060 0.00053 0.00000
Al(B) 0.01580 0.01877 0.01091 0.00060 0.00133 0.00069
Si(B) 0.01580 0.01877 0.01091 0.00060 0.00133 0.00069
Al(C) 0.01487 0.01721 0.00940 0.00121 0.00186 0.00138
Si(C) 0.01487 0.01721 0.00940 0.00121 0.00186 0.00138
Si(D) 0.01162 0.01564 0.01091 0.00121 0.00000 -0.00069
O1 0.02834 0.02816 0.01121 -0.00181 0.00239 -0.00138
O2 0.02416 0.04537 0.01879 0.00482 0.00239 -0.00895
O3 0.02230 0.02972 0.02152 0.00784 0.00318 0.00620
O4 0.02718 0.03285 0.01637 0.00060 0.00769 0.00413
O5 0.01882 0.03911 0.02940 0.01326 -0.00584 -0.01377
O6 0.03229 0.03442 0.03879 -0.00723 0.00584 0.01446
O7 0.02184 0.02503 0.02243 0.00362 0.00133 -0.00275
O8 0.04391 0.04693 0.02910 0.01748 -0.00398 -0.02066
O9 0.04739 0.02190 0.04061 0.00000 0.02362 0.00000
Wat1 0.05947 0.06258 0.03728 0.00000 0.01672 0.00000
Wat2 0.05436 0.07040 0.09062 0.00422 0.02096 0.02410
Wat3 0.04298 0.05788 0.06789 0.00000 0.01778 0.00000
Wat4 0.09176 0.03442 0.03394 0.00000 -0.00451 0.00000

loop_
_atom_site_label
_atom_site_fract_x
_atom_site_fract_y
_atom_site_fract_z
_atom_site_occupancy
_atom_site_type_symbol
_atom_site_attached_hydrogens
Sr 0.25010 0.25000 0.17800 0.71000 Sr 0
Ba 0.25010 0.25000 0.17800 0.24000 Ba 0
K 0.25010 0.25000 0.17800 0.01000 K 0
Al(A) 0.32180 0.08120 0.82240 0.27000 Al 0
Si(A) 0.32180 0.08120 0.82240 0.73000 Si 0
Al(B) 0.40540 0.05660 0.21080 0.37000 Al 0
Si(B) 0.40540 0.05660 0.21080 0.63000 Si 0
Al(C) 0.55530 0.15820 0.53360 0.36000 Al 0
Si(C) 0.55530 0.15820 0.53360 0.64000 Si 0
Si(D) 0.90870 0.05280 0.64100 1.00000 Si 0
O1 0.35010 0.10590 0.02830 1.00000 O 0
O2 0.42180 0.12400 0.36070 1.00000 O 0
O3 0.78250 0.12110 0.54540 1.00000 O 0
O4 0.45000 0.14080 0.71500 1.00000 O 0
O5 0.08500 0.09200 0.76150 1.00000 O 0
O6 0.22280 0.99660 0.23880 1.00000 O 0
O7 0.38510 0.99210 0.79520 1.00000 O 0
O8 0.00000 0.00000 0.50000 1.00000 O 0
O9 0.57180 0.25000 0.49940 1.00000 O 0
Wat1 0.05980 0.25000 0.46990 1.00000 O 2
Wat2 0.92860 0.14740 0.15180 1.00000 O 2
Wat3 0.59960 0.25000 0.02410 1.00000 O 2
Wat4 0.06650 0.25000 0.86600 1.00000 O 2

loop_
_cod_changelog_entry_id
_cod_changelog_entry_author
_cod_changelog_entry_date
_cod_changelog_entry_text
1
;cod-tools version 3.8.0
Id: cif_guess_AMCSD_atom_types 9574 2023-05-10 09:00:05Z saulius
;
2023-05-10T18:50:56+03:00
;Derived atom types and hydrogen counts
from atom names that follow the AMCSD naming convention
(Wat == water, O-H == hydroxyl).
;

loop_
_cod_related_entry_id
_cod_related_entry_database
_cod_related_entry_code
1 AMCSD 0009605
